data_7106910
loop_
_publ_author_name
'Simon Lamare'
'Shawkat M. Aly'
'Daniel Fortin'
'Pierre D. Harvey'

_publ_section_title
;
 Incorporation of zinc(II) porphyrins in polyaniline in its perigraniline
 form leading to polymers with the lowest band gap
;
_journal_name_full Chem.Commun.
_journal_page_first 10942
_journal_paper_doi 10.1039/c1cc14026d
_journal_volume 47
_journal_year 2011
_chemical_absolute_configuration unk
_chemical_formula_sum 'C18 H8 F4 I2 N2'
_chemical_formula_weight 582.06
_chemical_name_systematic
;
?
;
_space_group_IT_number 33
_symmetry_cell_setting orthorhombic
_symmetry_space_group_name_Hall 'P 2c -2n'
_symmetry_space_group_name_H-M 'P n a 21'
_atom_sites_solution_hydrogens geom
_atom_sites_solution_primary direct
_atom_sites_solution_secondary difmap
_audit_conform_dict_location ftp://ftp.iucr.org/pub/cif_core.dic
_audit_conform_dict_name cif_core.dic
_audit_conform_dict_version 2.3
_audit_creation_date 2010-03-23T14:33:27-00:00
_audit_creation_method 'WinGX routine CIF_UPDATE'
_cell_angle_alpha 90
_cell_angle_beta 90
_cell_angle_gamma 90
_cell_formula_units_Z 4
_cell_length_a 5.887(2)
_cell_length_b 7.940(2)
_cell_length_c 36.911(11)
_cell_measurement_reflns_used 20
_cell_measurement_temperature 193(2)
_cell_measurement_theta_max 12.5
_cell_measurement_theta_min 10
_cell_volume 1725.3(9)
_computing_cell_refinement Difrac
_computing_data_collection Difrac
_computing_data_reduction NRCVAX
_computing_structure_refinement 'SHELXL-97 (Sheldrick, 1997)'
_computing_structure_solution 'SHELXS-97 (Sheldrick, 1997)'
_diffrn_ambient_temperature 193(2)
_diffrn_measured_fraction_theta_full 0.972
_diffrn_measured_fraction_theta_max 0.972
_diffrn_measurement_device_type CAD4
_diffrn_measurement_method Omega
_diffrn_radiation_monochromator graphite
_diffrn_radiation_type MoK\a
_diffrn_radiation_wavelength 0.71073
_diffrn_reflns_av_R_equivalents 0
_diffrn_reflns_av_unetI/netI 0.0923
_diffrn_reflns_limit_h_max 7
_diffrn_reflns_limit_h_min 0
_diffrn_reflns_limit_k_max 9
_diffrn_reflns_limit_k_min 0
_diffrn_reflns_limit_l_max 44
_diffrn_reflns_limit_l_min 0
_diffrn_reflns_number 1589
_diffrn_reflns_theta_full 25.5
_diffrn_reflns_theta_max 25.55
_diffrn_reflns_theta_min 2.62
_diffrn_standards_decay_% 0
_diffrn_standards_interval_count 100
_diffrn_standards_number 1
_exptl_absorpt_coefficient_mu 3.69
_exptl_absorpt_correction_T_max 0.8973
_exptl_absorpt_correction_T_min 0.3583
_exptl_absorpt_correction_type psi-scan
_exptl_absorpt_process_details empirical
_exptl_crystal_colour Pink
_exptl_crystal_density_diffrn 2.241
_exptl_crystal_density_method 'not measured'
_exptl_crystal_description Plate
_exptl_crystal_F_000 1088
_exptl_crystal_size_max 0.35
_exptl_crystal_size_mid 0.3
_exptl_crystal_size_min 0.03
_refine_diff_density_max 1.726
_refine_diff_density_min -1.267
_refine_diff_density_rms 0.222
_refine_ls_abs_structure_details 'Flack H D (1983), Acta Cryst. A39, 876-881'
_refine_ls_abs_structure_Flack 0.0(5)
_refine_ls_extinction_coef 0.0009(2)
_refine_ls_extinction_expression Fc^*^=kFc[1+0.001xFc^2^\l^3^/sin(2\q)]^-1/4^
_refine_ls_extinction_method SHELXL
_refine_ls_goodness_of_fit_ref 0.886
_refine_ls_hydrogen_treatment none
_refine_ls_matrix_type full
_refine_ls_number_parameters 69
_refine_ls_number_reflns 1589
_refine_ls_number_restraints 4
_refine_ls_restrained_S_all 0.887
_refine_ls_R_factor_all 0.1687
_refine_ls_R_factor_gt 0.0549
_refine_ls_shift/su_max 0.092
_refine_ls_shift/su_mean 0.007
_refine_ls_structure_factor_coef Fsqd
_refine_ls_weighting_details 'calc w=1/[\s^2^(Fo^2^)+(0.0760P)^2^+0.0000P] where P=(Fo^2^+2Fc^2^)/3'
_refine_ls_weighting_scheme calc
_refine_ls_wR_factor_gt 0.1179
_refine_ls_wR_factor_ref 0.1492
_reflns_number_gt 768
_reflns_number_total 1589
_reflns_threshold_expression >2sigma(I)
_cod_data_source_file c1cc14026d.txt
_cod_data_source_block tfqdidiodo
_cod_depositor_comments
;
The following automatic conversions were performed:

'_exptl_absorpt_correction_type' value 'Psi-scan' changed to
'psi-scan' according to the built-in table from CIF Core dictionary
named 'cif_core.dic' version 2.4.1 from 2010-06-29.

Automatic conversion script
Id: cif_fix_values 1715 2011-07-08 13:25:40Z adriana 
;
_cod_original_cell_volume 1725.2(10)
_cod_original_sg_symbol_H-M Pna21
_cod_database_code 7106910

loop_
_symmetry_equiv_pos_as_xyz
'x, y, z'
'-x, -y, z+1/2'
'-x+1/2, y+1/2, z+1/2'
'x+1/2, -y+1/2, z'

loop_
_atom_site_label
_atom_site_type_symbol
_atom_site_fract_x
_atom_site_fract_y
_atom_site_fract_z
_atom_site_U_iso_or_equiv
_atom_site_adp_type
_atom_site_occupancy
_atom_site_symmetry_multiplicity
_atom_site_calc_flag
_atom_site_refinement_flags
C1 C 0.036(4) 1.002(3) 0.8508(7) 0.0284(10) Uani 1 1 d G
C2 C -0.181(4) 1.070(3) 0.8487(8) 0.0284(10) Uani 1 1 d G
H2 H -0.2471 1.121 0.8694 0.034 Uiso 1 1 calc R
C3 C -0.301(3) 1.063(3) 0.8163(9) 0.0284(10) Uani 1 1 d G
H3 H -0.4492 1.1096 0.8149 0.034 Uiso 1 1 calc R
C4 C -0.204(4) 0.988(3) 0.7860(7) 0.0284(10) Uani 1 1 d G
C5 C 0.013(4) 0.920(3) 0.7881(7) 0.0284(10) Uani 1 1 d G
H5 H 0.0797 0.8688 0.7674 0.034 Uiso 1 1 calc R
C6 C 0.133(3) 0.927(2) 0.8205(8) 0.0284(10) Uani 1 1 d G
H6 H 0.2818 0.8801 0.8219 0.034 Uiso 1 1 calc R
C7 C -0.284(4) 1.000(3) 0.5809(7) 0.0284(10) Uani 1 1 d G
C8 C -0.487(3) 1.088(3) 0.5805(7) 0.0284(10) Uani 1 1 d G
H8 H -0.5403 1.1418 0.6019 0.034 Uiso 1 1 calc R
C9 C -0.614(3) 1.098(2) 0.5487(8) 0.0284(10) Uani 1 1 d G
H9 H -0.7529 1.159 0.5484 0.034 Uiso 1 1 calc R
C10 C -0.536(4) 1.020(3) 0.5174(7) 0.0284(10) Uani 1 1 d G
C11 C -0.333(4) 0.932(3) 0.5178(8) 0.0284(10) Uani 1 1 d G
H11 H -0.2797 0.878 0.4964 0.034 Uiso 1 1 calc R
C12 C -0.206(3) 0.921(3) 0.5495(8) 0.0284(10) Uani 1 1 d G
H12 H -0.0671 0.8609 0.5498 0.034 Uiso 1 1 calc R
C13 C -0.206(5) 1.001(3) 0.6465(10) 0.0284(10) Uani 1 1 d GD
C14 C -0.045(5) 1.064(3) 0.6706(10) 0.0284(10) Uani 1 1 d G
C15 C -0.088(5) 1.060(3) 0.7077(10) 0.0284(10) Uani 1 1 d G
C16 C -0.290(5) 0.993(3) 0.7206(10) 0.0284(10) Uani 1 1 d GD
C17 C -0.451(5) 0.930(3) 0.6965(10) 0.0284(10) Uani 1 1 d G
C18 C -0.409(5) 0.934(3) 0.6595(10) 0.0284(10) Uani 1 1 d G
F1 F 0.135(4) 1.139(2) 0.6623(7) 0.0306(12) Uani 1 1 d D
F2 F 0.065(4) 1.143(2) 0.7283(8) 0.0306(12) Uani 1 1 d D
F3 F -0.649(4) 0.859(2) 0.7101(7) 0.0306(12) Uani 1 1 d D
F4 F -0.552(4) 0.863(2) 0.6367(8) 0.0306(12) Uani 1 1 d D
I1 I -0.7204(6) 1.0209(5) 0.46827(3) 0.0488(11) Uani 1 1 d .
I2 I 0.2248(6) 0.9783(4) 0.89749(4) 0.0434(11) Uani 1 1 d .
N1 N -0.353(7) 0.979(5) 0.7554(10) 0.0306(12) Uani 1 1 d D
N2 N -0.140(7) 1.023(5) 0.6121(10) 0.0306(12) Uani 1 1 d D

loop_
_atom_site_aniso_label
_atom_site_aniso_U_11
_atom_site_aniso_U_22
_atom_site_aniso_U_33
_atom_site_aniso_U_23
_atom_site_aniso_U_13
_atom_site_aniso_U_12
C1 0.022(2) 0.028(2) 0.035(2) -0.0008(17) 0.0006(18) -0.0032(18)
C2 0.022(2) 0.028(2) 0.035(2) -0.0008(17) 0.0006(18) -0.0032(18)
C3 0.022(2) 0.028(2) 0.035(2) -0.0008(17) 0.0006(18) -0.0032(18)
C4 0.022(2) 0.028(2) 0.035(2) -0.0008(17) 0.0006(18) -0.0032(18)
C5 0.022(2) 0.028(2) 0.035(2) -0.0008(17) 0.0006(18) -0.0032(18)
C6 0.022(2) 0.028(2) 0.035(2) -0.0008(17) 0.0006(18) -0.0032(18)
C7 0.022(2) 0.028(2) 0.035(2) -0.0008(17) 0.0006(18) -0.0032(18)
C8 0.022(2) 0.028(2) 0.035(2) -0.0008(17) 0.0006(18) -0.0032(18)
C9 0.022(2) 0.028(2) 0.035(2) -0.0008(17) 0.0006(18) -0.0032(18)
C10 0.022(2) 0.028(2) 0.035(2) -0.0008(17) 0.0006(18) -0.0032(18)
C11 0.022(2) 0.028(2) 0.035(2) -0.0008(17) 0.0006(18) -0.0032(18)
C12 0.022(2) 0.028(2) 0.035(2) -0.0008(17) 0.0006(18) -0.0032(18)
C13 0.022(2) 0.028(2) 0.035(2) -0.0008(17) 0.0006(18) -0.0032(18)
C14 0.022(2) 0.028(2) 0.035(2) -0.0008(17) 0.0006(18) -0.0032(18)
C15 0.022(2) 0.028(2) 0.035(2) -0.0008(17) 0.0006(18) -0.0032(18)
C16 0.022(2) 0.028(2) 0.035(2) -0.0008(17) 0.0006(18) -0.0032(18)
C17 0.022(2) 0.028(2) 0.035(2) -0.0008(17) 0.0006(18) -0.0032(18)
C18 0.022(2) 0.028(2) 0.035(2) -0.0008(17) 0.0006(18) -0.0032(18)
F1 0.025(2) 0.033(2) 0.034(3) 0.002(2) -0.002(2) -0.0070(19)
F2 0.025(2) 0.033(2) 0.034(3) 0.002(2) -0.002(2) -0.0070(19)
F3 0.025(2) 0.033(2) 0.034(3) 0.002(2) -0.002(2) -0.0070(19)
F4 0.025(2) 0.033(2) 0.034(3) 0.002(2) -0.002(2) -0.0070(19)
I1 0.042(2) 0.077(2) 0.027(2) 0.0110(17) -0.002(3) -0.007(2)
I2 0.051(2) 0.0533(16) 0.026(2) -0.0058(17) -0.003(3) -0.001(2)
N1 0.025(2) 0.033(2) 0.034(3) 0.002(2) -0.002(2) -0.0070(19)
N2 0.025(2) 0.033(2) 0.034(3) 0.002(2) -0.002(2) -0.0070(19)

loop_
_atom_type_symbol
_atom_type_description
_atom_type_scat_dispersion_real
_atom_type_scat_dispersion_imag
_atom_type_scat_source
C C 0.0033 0.0016 'International Tables Vol C Tables 4.2.6.8 and 6.1.1.4'
H H 0 0 'International Tables Vol C Tables 4.2.6.8 and 6.1.1.4'
F F 0.0171 0.0103 'International Tables Vol C Tables 4.2.6.8 and 6.1.1.4'
I I -0.4742 1.8119 'International Tables Vol C Tables 4.2.6.8 and 6.1.1.4'
N N 0.0061 0.0033 'International Tables Vol C Tables 4.2.6.8 and 6.1.1.4'

loop_
_geom_angle_atom_site_label_1
_geom_angle_atom_site_label_2
_geom_angle_atom_site_label_3
_geom_angle
C2 C1 C6 120
C2 C1 I2 125.2(13)
C6 C1 I2 114.5(12)
C3 C2 C1 120
C4 C3 C2 120
C3 C4 C5 120
C3 C4 N1 114(2)
C5 C4 N1 126(2)
C6 C5 C4 120
C5 C6 C1 120
C8 C7 C12 120
C8 C7 N2 117(2)
C12 C7 N2 122(2)
C9 C8 C7 120
C10 C9 C8 120
C9 C10 C11 120
C9 C10 I1 123.0(12)
C11 C10 I1 117.0(12)
C12 C11 C10 120
C11 C12 C7 120
N2 C13 C14 111(2)
N2 C13 C18 129(2)
C14 C13 C18 120
F1 C14 C15 113.7(16)
F1 C14 C13 126.0(17)
C15 C14 C13 120.00(9)
F2 C15 C14 115.1(15)
F2 C15 C16 124.3(15)
C14 C15 C16 120.00(8)
N1 C16 C15 127(2)
N1 C16 C17 113(2)
C15 C16 C17 120
F3 C17 C18 121.0(16)
F3 C17 C16 119.0(17)
C18 C17 C16 120.00(9)
F4 C18 C17 120.1(16)
F4 C18 C13 119.7(16)
C17 C18 C13 120.00(8)
C16 N1 C4 126(3)
C13 N2 C7 125(3)

loop_
_geom_bond_atom_site_label_1
_geom_bond_atom_site_label_2
_geom_bond_distance
C1 C2 1.39
C1 C6 1.39
C1 I2 2.06(2)
C2 C3 1.39
C3 C4 1.39
C4 C5 1.39
C4 N1 1.43(4)
C5 C6 1.39
C7 C8 1.39
C7 C12 1.39
C7 N2 1.44(4)
C8 C9 1.39
C9 C10 1.39
C10 C11 1.39
C10 I1 2.11(2)
C11 C12 1.39
C13 N2 1.338(16)
C13 C14 1.39
C13 C18 1.39
C14 F1 1.26(4)
C14 C15 1.39
C15 F2 1.35(3)
C15 C16 1.39
C16 N1 1.340(16)
C16 C17 1.39
C17 F3 1.39(4)
C17 C18 1.39
C18 F4 1.32(3)

loop_
_geom_torsion_atom_site_label_1
_geom_torsion_atom_site_label_2
_geom_torsion_atom_site_label_3
_geom_torsion_atom_site_label_4
_geom_torsion
C6 C1 C2 C3 0
I2 C1 C2 C3 -173.3(16)
C1 C2 C3 C4 0
C2 C3 C4 C5 0
C2 C3 C4 N1 176(3)
C3 C4 C5 C6 0
N1 C4 C5 C6 -175(3)
C4 C5 C6 C1 0
C2 C1 C6 C5 0
I2 C1 C6 C5 174.0(15)
C12 C7 C8 C9 0
N2 C7 C8 C9 168(3)
C7 C8 C9 C10 0
C8 C9 C10 C11 0
C8 C9 C10 I1 177.9(16)
C9 C10 C11 C12 0
I1 C10 C11 C12 -178.0(15)
C10 C11 C12 C7 0
C8 C7 C12 C11 0
N2 C7 C12 C11 -167(3)
N2 C13 C14 F1 3(2)
C18 C13 C14 F1 -173.8(19)
N2 C13 C14 C15 177(3)
C18 C13 C14 C15 0
F1 C14 C15 F2 2.7(8)
C13 C14 C15 F2 -171.8(16)
F1 C14 C15 C16 174.5(17)
C13 C14 C15 C16 0
F2 C15 C16 N1 -10(3)
C14 C15 C16 N1 179(3)
F2 C15 C16 C17 171.0(18)
C14 C15 C16 C17 0
N1 C16 C17 F3 -1(2)
C15 C16 C17 F3 178.0(16)
N1 C16 C17 C18 -179(3)
C15 C16 C17 C18 0
F3 C17 C18 F4 -3.4(9)
C16 C17 C18 F4 174.5(17)
F3 C17 C18 C13 -177.9(16)
C16 C17 C18 C13 0
N2 C13 C18 F4 9(3)
C14 C13 C18 F4 -174.6(17)
N2 C13 C18 C17 -176(3)
C14 C13 C18 C17 0
C15 C16 N1 C4 -17(6)
C17 C16 N1 C4 162(3)
C3 C4 N1 C16 146(3)
C5 C4 N1 C16 -39(6)
C14 C13 N2 C7 -168(3)
C18 C13 N2 C7 8(6)
C8 C7 N2 C13 54(5)
C12 C7 N2 C13 -139(3)
